data_4037577
loop_
_publ_author_name
'Chen, Zhili'
'Hu, Fangli'
'Huang, Shengli'
'Zhao, Zhengxing'
'Mao, Hui'
'Qin, Wenling'

_publ_section_title
;
 Organocatalytic Enantioselective Selenosulfonylation of a C-C Double Bond
 To Form Two Stereogenic Centers in an Aqueous Medium.
;
_journal_issue 12
_journal_name_full 'The Journal of organic chemistry'
_journal_page_first 8100
_journal_page_last 8111
_journal_paper_doi 10.1021/acs.joc.9b00973
_journal_volume 84
_journal_year 2019
_chemical_absolute_configuration ad
_chemical_formula_moiety 'C24 H24 O3 S Se'
_chemical_formula_sum 'C24 H24 O3 S Se'
_chemical_formula_weight 471.45
_space_group_crystal_system orthorhombic
_space_group_IT_number 19
_space_group_name_Hall 'P 2ac 2ab'
_space_group_name_H-M_alt 'P 21 21 21'
_atom_sites_solution_hydrogens geom
_atom_sites_solution_primary dual
_audit_creation_date 2018-10-30
_audit_creation_method
;
Olex2 1.2-alpha
(compiled 2017.06.06 svn.r3414 for OlexSys, GUI svn.r5353)
;
_cell_angle_alpha 90
_cell_angle_beta 90
_cell_angle_gamma 90
_cell_formula_units_Z 4
_cell_length_a 5.76106(11)
_cell_length_b 16.4713(4)
_cell_length_c 23.1761(6)
_cell_measurement_reflns_used 4316
_cell_measurement_temperature 295(2)
_cell_measurement_theta_max 24.3940
_cell_measurement_theta_min 3.8080
_cell_volume 2199.23(9)
_computing_molecular_graphics 'Olex2 (Dolomanov et al., 2009)'
_computing_publication_material 'Olex2 (Dolomanov et al., 2009)'
_computing_structure_refinement 'ShelXL (Sheldrick, 2015)'
_computing_structure_solution 'ShelXT (Sheldrick, 2015)'
_diffrn_ambient_temperature 295(2)
_diffrn_detector_area_resol_mean 10.6296
_diffrn_measured_fraction_theta_full 0.997
_diffrn_measured_fraction_theta_max 0.997
_diffrn_measurement_device_type 'SuperNova, Single source at offset, Atlas'
_diffrn_measurement_method '\w scans'
_diffrn_radiation_type MoK\a
_diffrn_radiation_wavelength 0.71073
_diffrn_reflns_av_R_equivalents 0.0239
_diffrn_reflns_av_unetI/netI 0.0405
_diffrn_reflns_Laue_measured_fraction_full 0.997
_diffrn_reflns_Laue_measured_fraction_max 0.997
_diffrn_reflns_limit_h_max 7
_diffrn_reflns_limit_h_min -5
_diffrn_reflns_limit_k_max 20
_diffrn_reflns_limit_k_min -15
_diffrn_reflns_limit_l_max 24
_diffrn_reflns_limit_l_min -28
_diffrn_reflns_number 9540
_diffrn_reflns_point_group_measured_fraction_full 0.998
_diffrn_reflns_point_group_measured_fraction_max 0.998
_diffrn_reflns_theta_full 25.242
_diffrn_reflns_theta_max 26.371
_diffrn_reflns_theta_min 3.516
_diffrn_source 'micro-focus sealed X-ray tube'
_exptl_absorpt_coefficient_mu 1.824
_exptl_absorpt_correction_T_max 1.00000
_exptl_absorpt_correction_T_min 0.67776
_exptl_absorpt_correction_type multi-scan
_exptl_absorpt_process_details
;
CrysAlisPro 1.171.38.41k (Rigaku Oxford Diffraction, 2015)
Empirical absorption correction using spherical harmonics,
 implemented in SCALE3 ABSPACK scaling algorithm.
;
_exptl_crystal_colour colorless
_exptl_crystal_density_diffrn 1.424
_exptl_crystal_description block
_exptl_crystal_F_000 968
_exptl_crystal_size_max 0.45
_exptl_crystal_size_mid 0.36
_exptl_crystal_size_min 0.3
_refine_diff_density_max 0.327
_refine_diff_density_min -0.496
_refine_diff_density_rms 0.084
_refine_ls_abs_structure_details
;
 Flack x determined using 1238 quotients [(I+)-(I-)]/[(I+)+(I-)]
 (Parsons, Flack and Wagner, Acta Cryst. B69 (2013) 249-259).
;
_refine_ls_abs_structure_Flack -0.009(5)
_refine_ls_extinction_method none
_refine_ls_goodness_of_fit_ref 1.064
_refine_ls_hydrogen_treatment constr
_refine_ls_matrix_type full
_refine_ls_number_parameters 264
_refine_ls_number_reflns 4489
_refine_ls_number_restraints 0
_refine_ls_restrained_S_all 1.064
_refine_ls_R_factor_all 0.0566
_refine_ls_R_factor_gt 0.0393
_refine_ls_shift/su_max 0.000
_refine_ls_shift/su_mean 0.000
_refine_ls_structure_factor_coef Fsqd
_refine_ls_weighting_details 'w=1/[\s^2^(Fo^2^)+(0.0423P)^2^] where P=(Fo^2^+2Fc^2^)/3'
_refine_ls_weighting_scheme calc
_refine_ls_wR_factor_gt 0.0775
_refine_ls_wR_factor_ref 0.0839
_reflns_Friedel_coverage 0.725
_reflns_Friedel_fraction_full 1.000
_reflns_Friedel_fraction_max 1.000
_reflns_number_gt 3630
_reflns_number_total 4489
_reflns_threshold_expression 'I > 2\s(I)'
_cod_data_source_file jo9b00973_si_001.cif
_cod_data_source_block 20181029-yanhl-czl-494
_cod_original_cell_volume 2199.23(8)
_cod_database_code 4037577
_shelx_shelxl_version_number 2014/7
_shelx_space_group_comment
;
The symmetry employed for this shelxl refinement is uniquely defined
by the following loop, which should always be used as a source of
symmetry information in preference to the above space-group names.
They are only intended as comments.
;
_olex2_refinement_description
;
1. Fixed Uiso
 At 1.2 times of:
  All C(H) groups, All C(H,H) groups
 At 1.5 times of:
  All C(H,H,H) groups
2.a Ternary CH refined with riding coordinates:
 C4(H4), C3(H3)
2.b Secondary CH2 refined with riding coordinates:
 C2(H2A,H2B)
2.c Aromatic/amide H refined with riding coordinates:
 C11(H11), C7(H7), C23(H23), C9(H9), C24(H24), C8(H8), C10(H10), C19(H19),
 C20(H20), C17(H17), C13(H13), C14(H14), C16(H16), C15(H15)
2.d Idealised Me refined as rotating group:
 C1(H1A,H1B,H1C), C22(H22A,H22B,H22C)
;
_olex2_submission_special_instructions 'No special instructions were received'

loop_
_space_group_symop_operation_xyz
'x, y, z'
'-x+1/2, -y, z+1/2'
'-x, y+1/2, -z+1/2'
'x+1/2, -y+1/2, -z'

loop_
_atom_site_label
_atom_site_type_symbol
_atom_site_fract_x
_atom_site_fract_y
_atom_site_fract_z
_atom_site_U_iso_or_equiv
_atom_site_adp_type
_atom_site_occupancy
_atom_site_site_symmetry_order
_atom_site_calc_flag
_atom_site_refinement_flags_posn
Se1 Se 0.34220(8) 0.34361(3) 0.62551(2) 0.05617(16) Uani 1 1 d .
S1 S 0.70553(18) 0.52934(8) 0.51094(5) 0.0533(3) Uani 1 1 d .
O1 O 0.3386(5) 0.54827(17) 0.63794(12) 0.0542(7) Uani 1 1 d .
O2 O 0.9287(5) 0.4954(2) 0.52547(16) 0.0715(10) Uani 1 1 d .
O3 O 0.6512(7) 0.5447(2) 0.45112(13) 0.0792(10) Uani 1 1 d .
C6 C 0.6287(7) 0.4971(2) 0.69953(16) 0.0390(9) Uani 1 1 d .
C4 C 0.5441(7) 0.4353(2) 0.59894(17) 0.0414(9) Uani 1 1 d .
H4 H 0.7075 0.4189 0.6004 0.050 Uiso 1 1 calc R
C5 C 0.4962(7) 0.4996(2) 0.64504(17) 0.0396(9) Uani 1 1 d .
C3 C 0.4815(7) 0.4623(3) 0.53790(17) 0.0448(10) Uani 1 1 d .
H3 H 0.3377 0.4939 0.5404 0.054 Uiso 1 1 calc R
C18 C 0.6797(7) 0.6226(3) 0.54726(17) 0.0455(9) Uani 1 1 d .
C11 C 0.8471(8) 0.4600(3) 0.70488(19) 0.0528(11) Uani 1 1 d .
H11 H 0.9175 0.4370 0.6727 0.063 Uiso 1 1 calc R
C7 C 0.5339(8) 0.5332(3) 0.7481(2) 0.0537(11) Uani 1 1 d .
H7 H 0.3925 0.5601 0.7451 0.064 Uiso 1 1 calc R
C23 C 0.8361(9) 0.7253(3) 0.60799(19) 0.0635(13) Uani 1 1 d .
H23 H 0.9541 0.7435 0.6321 0.076 Uiso 1 1 calc R
C21 C 0.6510(9) 0.7759(3) 0.59663(19) 0.0556(11) Uani 1 1 d .
C9 C 0.8561(11) 0.4921(3) 0.8053(2) 0.0684(14) Uani 1 1 d .
H9 H 0.9310 0.4897 0.8408 0.082 Uiso 1 1 calc R
C24 C 0.8520(7) 0.6478(3) 0.58452(18) 0.0550(11) Uani 1 1 d .
H24 H 0.9755 0.6139 0.5937 0.066 Uiso 1 1 calc R
C12 C 0.5628(7) 0.2839(2) 0.6707(2) 0.0498(11) Uani 1 1 d .
C8 C 0.6454(11) 0.5300(3) 0.8007(2) 0.0690(14) Uani 1 1 d .
H8 H 0.5775 0.5535 0.8331 0.083 Uiso 1 1 calc R
C10 C 0.9572(8) 0.4575(3) 0.7575(2) 0.0643(13) Uani 1 1 d .
H10 H 1.1010 0.4322 0.7607 0.077 Uiso 1 1 calc R
C19 C 0.4895(7) 0.6721(3) 0.53559(18) 0.0524(11) Uani 1 1 d .
H19 H 0.3714 0.6543 0.5113 0.063 Uiso 1 1 calc R
C20 C 0.4791(8) 0.7481(3) 0.5606(2) 0.0554(12) Uani 1 1 d .
H20 H 0.3524 0.7813 0.5528 0.066 Uiso 1 1 calc R
C17 C 0.7476(9) 0.2442(3) 0.6453(2) 0.0707(15) Uani 1 1 d .
H17 H 0.7669 0.2461 0.6055 0.085 Uiso 1 1 calc R
C2 C 0.4429(9) 0.3956(3) 0.4930(2) 0.0640(13) Uani 1 1 d .
H2A H 0.3076 0.3644 0.5043 0.077 Uiso 1 1 calc R
H2B H 0.4073 0.4213 0.4564 0.077 Uiso 1 1 calc R
C13 C 0.5366(10) 0.2787(3) 0.7295(2) 0.0698(14) Uani 1 1 d .
H13 H 0.4139 0.3052 0.7475 0.084 Uiso 1 1 calc R
C14 C 0.6917(11) 0.2341(3) 0.7620(2) 0.0816(16) Uani 1 1 d .
H14 H 0.6701 0.2294 0.8016 0.098 Uiso 1 1 calc R
C1 C 0.6427(11) 0.3373(3) 0.4837(2) 0.0853(16) Uani 1 1 d .
H1A H 0.6001 0.2978 0.4552 0.128 Uiso 1 1 calc GR
H1B H 0.6781 0.3104 0.5194 0.128 Uiso 1 1 calc GR
H1C H 0.7765 0.3669 0.4708 0.128 Uiso 1 1 calc GR
C22 C 0.6413(12) 0.8608(3) 0.6203(2) 0.0859(17) Uani 1 1 d .
H22A H 0.7499 0.8660 0.6515 0.129 Uiso 1 1 calc GR
H22B H 0.4875 0.8719 0.6342 0.129 Uiso 1 1 calc GR
H22C H 0.6802 0.8988 0.5904 0.129 Uiso 1 1 calc GR
C16 C 0.9031(10) 0.2020(3) 0.6788(3) 0.0832(18) Uani 1 1 d .
H16 H 1.0289 0.1765 0.6614 0.100 Uiso 1 1 calc R
C15 C 0.8765(10) 0.1971(3) 0.7363(3) 0.0739(15) Uani 1 1 d .
H15 H 0.9834 0.1685 0.7585 0.089 Uiso 1 1 calc R

loop_
_atom_site_aniso_label
_atom_site_aniso_U_11
_atom_site_aniso_U_22
_atom_site_aniso_U_33
_atom_site_aniso_U_23
_atom_site_aniso_U_13
_atom_site_aniso_U_12
Se1 0.0452(2) 0.0527(2) 0.0707(3) -0.0072(2) 0.0024(2) -0.0042(2)
S1 0.0415(6) 0.0753(8) 0.0431(6) -0.0009(5) 0.0052(5) 0.0061(6)
O1 0.0513(16) 0.0592(16) 0.0522(19) -0.0049(14) -0.0009(15) 0.0183(17)
O2 0.0360(16) 0.089(2) 0.090(3) -0.004(2) 0.0067(16) 0.0115(17)
O3 0.098(2) 0.107(3) 0.0331(18) 0.0006(17) 0.0049(19) 0.000(3)
C6 0.042(2) 0.0389(18) 0.036(2) -0.0059(17) 0.0023(18) -0.0021(19)
C4 0.0304(19) 0.049(2) 0.045(2) -0.0063(19) -0.0010(17) 0.0028(19)
C5 0.0340(19) 0.042(2) 0.043(2) -0.0008(17) 0.0038(17) 0.0034(19)
C3 0.0351(19) 0.059(3) 0.040(2) -0.007(2) -0.0023(18) 0.006(2)
C18 0.039(2) 0.062(2) 0.036(2) 0.0101(19) 0.000(2) 0.000(2)
C11 0.045(2) 0.068(3) 0.046(3) -0.008(2) -0.002(2) 0.009(3)
C7 0.055(2) 0.052(2) 0.054(3) -0.012(2) 0.007(2) 0.001(2)
C23 0.059(3) 0.086(3) 0.046(3) 0.003(2) -0.012(2) -0.019(3)
C21 0.062(3) 0.064(3) 0.041(3) 0.009(2) 0.004(2) -0.004(3)
C9 0.079(4) 0.075(3) 0.051(3) 0.001(3) -0.016(3) -0.014(3)
C24 0.041(2) 0.075(3) 0.049(3) 0.012(2) -0.012(2) -0.005(3)
C12 0.051(3) 0.042(2) 0.056(3) -0.002(2) 0.006(2) -0.004(2)
C8 0.085(4) 0.078(3) 0.044(3) -0.017(2) 0.007(3) -0.012(3)
C10 0.055(3) 0.078(3) 0.060(3) 0.002(3) -0.021(3) -0.004(3)
C19 0.044(2) 0.069(3) 0.045(3) 0.011(2) -0.010(2) 0.000(2)
C20 0.049(3) 0.062(3) 0.056(3) 0.013(2) 0.000(2) 0.006(2)
C17 0.078(4) 0.067(3) 0.067(3) 0.015(3) 0.024(3) 0.018(3)
C2 0.063(3) 0.077(3) 0.052(3) -0.021(3) -0.011(2) 0.003(3)
C13 0.079(3) 0.072(3) 0.059(4) -0.014(3) 0.012(3) 0.009(3)
C14 0.104(4) 0.086(4) 0.055(3) 0.000(3) -0.006(4) 0.006(4)
C1 0.101(4) 0.089(4) 0.066(3) -0.032(3) -0.009(3) 0.026(4)
C22 0.109(5) 0.078(3) 0.071(4) -0.007(3) 0.007(4) -0.007(3)
C16 0.078(4) 0.071(3) 0.100(5) 0.025(3) 0.027(3) 0.024(3)
C15 0.069(3) 0.061(3) 0.092(4) 0.014(3) -0.003(3) -0.005(3)

loop_
_atom_type_symbol
_atom_type_description
_atom_type_scat_dispersion_real
_atom_type_scat_dispersion_imag
_atom_type_scat_source
C C 0.0033 0.0016 'International Tables Vol C Tables 4.2.6.8 and 6.1.1.4'
H H 0.0000 0.0000 'International Tables Vol C Tables 4.2.6.8 and 6.1.1.4'
O O 0.0106 0.0060 'International Tables Vol C Tables 4.2.6.8 and 6.1.1.4'
S S 0.1246 0.1234 'International Tables Vol C Tables 4.2.6.8 and 6.1.1.4'
Se Se -0.0929 2.2259 'International Tables Vol C Tables 4.2.6.8 and 6.1.1.4'

loop_
_geom_angle_atom_site_label_1
_geom_angle_atom_site_label_2
_geom_angle_atom_site_label_3
_geom_angle
C12 Se1 C4 99.77(17)
O2 S1 O3 119.0(2)
O2 S1 C3 108.6(2)
O2 S1 C18 107.6(2)
O3 S1 C3 106.5(2)
O3 S1 C18 106.8(2)
C18 S1 C3 107.92(19)
C11 C6 C5 123.4(4)
C7 C6 C5 118.6(4)
C7 C6 C11 117.9(4)
Se1 C4 H4 109.9
C5 C4 Se1 101.7(3)
C5 C4 H4 109.9
C3 C4 Se1 111.6(3)
C3 C4 H4 109.9
C3 C4 C5 113.7(3)
O1 C5 C6 121.2(3)
O1 C5 C4 119.6(3)
C6 C5 C4 119.0(3)
S1 C3 H3 107.4
C4 C3 S1 109.2(3)
C4 C3 H3 107.4
C4 C3 C2 117.1(4)
C2 C3 S1 107.9(3)
C2 C3 H3 107.4
C24 C18 S1 120.1(3)
C24 C18 C19 120.8(4)
C19 C18 S1 119.0(3)
C6 C11 H11 119.8
C10 C11 C6 120.3(4)
C10 C11 H11 119.8
C6 C7 H7 119.4
C8 C7 C6 121.2(4)
C8 C7 H7 119.4
C21 C23 H23 119.0
C21 C23 C24 122.1(4)
C24 C23 H23 119.0
C23 C21 C22 121.4(5)
C20 C21 C23 118.1(4)
C20 C21 C22 120.4(5)
C8 C9 H9 119.9
C8 C9 C10 120.2(5)
C10 C9 H9 119.9
C18 C24 C23 118.3(4)
C18 C24 H24 120.9
C23 C24 H24 120.9
C17 C12 Se1 121.4(4)
C13 C12 Se1 120.1(4)
C13 C12 C17 118.5(5)
C7 C8 H8 120.1
C9 C8 C7 119.9(5)
C9 C8 H8 120.1
C11 C10 C9 120.4(5)
C11 C10 H10 119.8
C9 C10 H10 119.8
C18 C19 H19 120.5
C20 C19 C18 118.9(4)
C20 C19 H19 120.5
C21 C20 C19 121.7(4)
C21 C20 H20 119.1
C19 C20 H20 119.1
C12 C17 H17 119.9
C16 C17 C12 120.1(5)
C16 C17 H17 119.9
C3 C2 H2A 108.2
C3 C2 H2B 108.2
H2A C2 H2B 107.4
C1 C2 C3 116.2(4)
C1 C2 H2A 108.2
C1 C2 H2B 108.2
C12 C13 H13 119.9
C12 C13 C14 120.2(5)
C14 C13 H13 119.9
C13 C14 H14 119.8
C15 C14 C13 120.4(5)
C15 C14 H14 119.8
C2 C1 H1A 109.5
C2 C1 H1B 109.5
C2 C1 H1C 109.5
H1A C1 H1B 109.5
H1A C1 H1C 109.5
H1B C1 H1C 109.5
C21 C22 H22A 109.5
C21 C22 H22B 109.5
C21 C22 H22C 109.5
H22A C22 H22B 109.5
H22A C22 H22C 109.5
H22B C22 H22C 109.5
C17 C16 H16 119.4
C15 C16 C17 121.1(5)
C15 C16 H16 119.4
C14 C15 H15 120.2
C16 C15 C14 119.6(5)
C16 C15 H15 120.2

loop_
_geom_bond_atom_site_label_1
_geom_bond_atom_site_label_2
_geom_bond_distance
Se1 C4 2.003(4)
Se1 C12 1.918(5)
S1 O2 1.442(3)
S1 O3 1.444(3)
S1 C3 1.810(4)
S1 C18 1.758(4)
O1 C5 1.222(5)
C6 C5 1.476(5)
C6 C11 1.404(6)
C6 C7 1.385(6)
C4 H4 0.9800
C4 C5 1.530(5)
C4 C3 1.527(6)
C3 H3 0.9800
C3 C2 1.530(6)
C18 C24 1.380(6)
C18 C19 1.392(6)
C11 H11 0.9300
C11 C10 1.375(6)
C7 H7 0.9300
C7 C8 1.380(7)
C23 H23 0.9300
C23 C21 1.379(7)
C23 C24 1.390(6)
C21 C20 1.375(6)
C21 C22 1.503(7)
C9 H9 0.9300
C9 C8 1.369(7)
C9 C10 1.376(7)
C24 H24 0.9300
C12 C17 1.381(6)
C12 C13 1.374(7)
C8 H8 0.9300
C10 H10 0.9300
C19 H19 0.9300
C19 C20 1.380(6)
C20 H20 0.9300
C17 H17 0.9300
C17 C16 1.374(7)
C2 H2A 0.9700
C2 H2B 0.9700
C2 C1 1.514(7)
C13 H13 0.9300
C13 C14 1.380(7)
C14 H14 0.9300
C14 C15 1.363(8)
C1 H1A 0.9600
C1 H1B 0.9600
C1 H1C 0.9600
C22 H22A 0.9600
C22 H22B 0.9600
C22 H22C 0.9600
C16 H16 0.9300
C16 C15 1.344(8)
C15 H15 0.9300
